data_7224427
loop_
_publ_author_name
'Barboza, T.'
'Pinalli, R.'
'Massera, C.'
'Dalcanale, E.'

_publ_section_title
;
 Diphosphonate cavitands as molecular cups forl-lactic acid
;
_journal_issue 26
_journal_name_full CrystEngComm
_journal_page_first 4958
_journal_paper_doi 10.1039/C6CE00270F
_journal_volume 18
_journal_year 2016
_chemical_absolute_configuration rmad
_chemical_formula_moiety '(c58 H62 O10 P2), 2(C3 H6 O3), (C6 H14)'
_chemical_formula_sum 'C70 H88 O16 P2'
_chemical_formula_weight 1247.34
_space_group_crystal_system orthorhombic
_space_group_IT_number 19
_space_group_name_Hall 'P 2ac 2ab'
_space_group_name_H-M_alt 'P 21 21 21'
_symmetry_space_group_name_Hall 'P 2ac 2ab'
_symmetry_space_group_name_H-M 'P 21 21 21'
_atom_sites_solution_hydrogens mixed
_audit_creation_method SHELXL-2014/7
_audit_update_record
;
2016-02-12 deposited with the CCDC.
2016-02-26 downloaded from the CCDC.
;
_cell_angle_alpha 90
_cell_angle_beta 90
_cell_angle_gamma 90
_cell_formula_units_Z 4
_cell_length_a 14.6000(10)
_cell_length_b 17.9030(10)
_cell_length_c 23.642(2)
_cell_measurement_reflns_used 243
_cell_measurement_temperature 190(2)
_cell_measurement_theta_max 26.433
_cell_measurement_theta_min 1.427
_cell_volume 6179.6(8)
_computing_cell_refinement 'Apex II(2008)'
_computing_data_collection 'Apex II (2008)'
_computing_data_reduction 'SAINT (2008)'
_computing_molecular_graphics 'Mercury CSD 3.6'
_computing_publication_material 'SHELXL and WINGX (Farrugia, J. App. Cryst.2012, 45, 849-854'
_computing_structure_refinement 'SHELXL-2014/7 (Sheldrick, 2014)'
_computing_structure_solution 'SIR97 (Giacovazzo and co., 1999)'
_diffrn_ambient_temperature 190(2)
_diffrn_measured_fraction_theta_full 1.000
_diffrn_measured_fraction_theta_max 0.999
_diffrn_measurement_device_type 'Bruker APEX-II CCD area-detector'
_diffrn_measurement_method omega-scan
_diffrn_radiation_monochromator graphite
_diffrn_radiation_source 'fine-focus sealed tube'
_diffrn_radiation_type MoK\a
_diffrn_radiation_wavelength 0.71069
_diffrn_reflns_av_R_equivalents 0.0482
_diffrn_reflns_av_unetI/netI 0.0329
_diffrn_reflns_Laue_measured_fraction_full 1.000
_diffrn_reflns_Laue_measured_fraction_max 0.999
_diffrn_reflns_limit_h_max 18
_diffrn_reflns_limit_h_min -18
_diffrn_reflns_limit_k_max 22
_diffrn_reflns_limit_k_min -22
_diffrn_reflns_limit_l_max 29
_diffrn_reflns_limit_l_min -29
_diffrn_reflns_number 75468
_diffrn_reflns_point_group_measured_fraction_full 1.000
_diffrn_reflns_point_group_measured_fraction_max 0.998
_diffrn_reflns_theta_full 25.240
_diffrn_reflns_theta_max 26.433
_diffrn_reflns_theta_min 1.427
_exptl_absorpt_coefficient_mu 0.142
_exptl_absorpt_correction_T_max 0.7454
_exptl_absorpt_correction_T_min 0.6510
_exptl_absorpt_correction_type multi-scan
_exptl_absorpt_process_details 'Bruker Apex-II SADABS'
_exptl_crystal_colour colourless
_exptl_crystal_density_diffrn 1.341
_exptl_crystal_density_method 'not measured'
_exptl_crystal_description prismatic
_exptl_crystal_F_000 2664
_exptl_crystal_recrystallization_method 'Re-crystallisation from solvent: dichloromethane, hexane'
_exptl_crystal_size_max 0.12
_exptl_crystal_size_mid 0.09
_exptl_crystal_size_min 0.08
_refine_diff_density_max 1.111
_refine_diff_density_min -0.618
_refine_diff_density_rms 0.087
_refine_ls_abs_structure_details
;
 Flack x determined using 3730 quotients [(I+)-(I-)]/[(I+)+(I-)]
 (Parsons, Flack and Wagner, Acta Cryst. B69 (2013) 249-259).
;
_refine_ls_abs_structure_Flack 0.13(4)
_refine_ls_extinction_method none
_refine_ls_goodness_of_fit_ref 0.999
_refine_ls_hydrogen_treatment constr
_refine_ls_matrix_type full
_refine_ls_number_parameters 729
_refine_ls_number_reflns 12686
_refine_ls_number_restraints 3
_refine_ls_restrained_S_all 1.000
_refine_ls_R_factor_all 0.0947
_refine_ls_R_factor_gt 0.0754
_refine_ls_shift/su_max 0.000
_refine_ls_shift/su_mean 0.000
_refine_ls_structure_factor_coef Fsqd
_refine_ls_weighting_details 'w=1/[\s^2^(Fo^2^)+(0.1955P)^2^+1.1850P] where P=(Fo^2^+2Fc^2^)/3'
_refine_ls_weighting_scheme calc
_refine_ls_wR_factor_gt 0.2274
_refine_ls_wR_factor_ref 0.2523
_reflns_Friedel_coverage 0.822
_reflns_Friedel_fraction_full 1.000
_reflns_Friedel_fraction_max 0.998
_reflns_number_gt 9918
_reflns_number_total 12686
_reflns_threshold_expression 'I > 2\s(I)'
_cod_data_source_file c6ce00270f2.cif
_cod_data_source_block ablattico
_cod_depositor_comments 'Adding full bibliography for 7224427--7224428.cif.'
_cod_database_code 7224427
_shelx_shelxl_version_number 2014/7
_shelx_space_group_comment
;
The symmetry employed for this shelxl refinement is uniquely defined
by the following loop, which should always be used as a source of
symmetry information in preference to the above space-group names.
They are only intended as comments.
;

loop_
_space_group_symop_operation_xyz
'x, y, z'
'-x+1/2, -y, z+1/2'
'x+1/2, -y+1/2, -z'
'-x, y+1/2, -z+1/2'

loop_
_atom_site_label
_atom_site_type_symbol
_atom_site_fract_x
_atom_site_fract_y
_atom_site_fract_z
_atom_site_U_iso_or_equiv
_atom_site_adp_type
_atom_site_occupancy
_atom_site_site_symmetry_order
_atom_site_calc_flag
_atom_site_refinement_flags_posn
_atom_site_refinement_flags_adp
P1A P 0.82415(10) 0.31778(7) 0.84853(6) 0.0365(3) Uani 1 1 d . .
P1B P 0.82116(10) 0.69249(7) 0.85546(6) 0.0363(3) Uani 1 1 d . .
O1A O 0.7600(3) 0.2688(2) 0.80771(16) 0.0423(9) Uani 1 1 d . .
O2A O 0.7583(3) 0.36905(19) 0.88443(16) 0.0358(8) Uani 1 1 d . .
O3A O 0.8953(3) 0.3590(2) 0.81789(19) 0.0492(10) Uani 1 1 d . .
O1B O 0.7555(3) 0.6367(2) 0.88844(15) 0.0349(8) Uani 1 1 d . .
O2B O 0.7587(3) 0.7403(2) 0.81410(16) 0.0419(9) Uani 1 1 d . .
O3B O 0.8982(3) 0.6558(2) 0.82720(19) 0.0479(10) Uani 1 1 d . .
O1C O 0.7874(4) 0.7352(2) 0.61228(17) 0.0494(11) Uani 1 1 d . .
O2C O 0.7985(3) 0.6418(2) 0.54178(16) 0.0445(10) Uani 1 1 d . .
O1D O 0.7946(4) 0.3759(2) 0.53802(17) 0.0568(13) Uani 1 1 d . .
O2D O 0.7833(4) 0.2800(2) 0.60631(18) 0.0619(14) Uani 1 1 d . .
C1A C 0.6131(5) 0.3603(4) 0.7024(3) 0.0486(15) Uani 1 1 d . .
H1A H 0.5581 0.3886 0.7010 0.058 Uiso 1 1 calc R U
C2A C 0.6467(4) 0.3384(3) 0.7556(2) 0.0397(13) Uani 1 1 d . .
C3A C 0.7277(5) 0.2967(3) 0.7550(2) 0.0447(14) Uani 1 1 d . .
C4A C 0.7752(5) 0.2764(3) 0.7073(3) 0.0482(15) Uani 1 1 d . .
C5A C 0.7370(5) 0.3019(3) 0.6561(3) 0.0521(16) Uani 1 1 d . .
C6A C 0.6558(5) 0.3430(3) 0.6527(3) 0.0502(15) Uani 1 1 d . .
C7A C 0.8622(6) 0.2299(4) 0.7099(3) 0.0606(19) Uani 1 1 d . .
H7A1 H 0.9156 0.2627 0.7068 0.091 Uiso 1 1 calc R U
H7A2 H 0.8626 0.1940 0.6786 0.091 Uiso 1 1 calc R U
H7A3 H 0.8645 0.2029 0.7459 0.091 Uiso 1 1 calc R U
C8A C 0.6025(4) 0.3625(3) 0.8108(2) 0.0394(12) Uani 1 1 d . .
H8A H 0.6199 0.3243 0.8397 0.047 Uiso 1 1 calc R U
C9A C 0.4971(5) 0.3650(4) 0.8097(3) 0.0543(17) Uani 1 1 d . .
H9A1 H 0.4774 0.4028 0.7816 0.065 Uiso 1 1 calc R U
H9A2 H 0.4739 0.3159 0.7970 0.065 Uiso 1 1 calc R U
C10A C 0.4541(5) 0.3834(4) 0.8655(3) 0.0583(18) Uani 1 1 d . .
H10A H 0.4661 0.3418 0.8922 0.070 Uiso 1 1 calc R U
H10B H 0.4838 0.4286 0.8810 0.070 Uiso 1 1 calc R U
C11A C 0.3521(5) 0.3966(4) 0.8626(4) 0.0626(19) Uani 1 1 d . .
H11A H 0.3394 0.4373 0.8360 0.094 Uiso 1 1 calc R U
H11B H 0.3291 0.4100 0.9002 0.094 Uiso 1 1 calc R U
H11C H 0.3215 0.3510 0.8495 0.094 Uiso 1 1 calc R U
C12A C 0.8565(4) 0.2474(3) 0.8977(2) 0.0371(12) Uani 1 1 d . .
C13A C 0.9080(5) 0.1875(4) 0.8784(3) 0.0494(15) Uani 1 1 d . .
H13A H 0.9288 0.1865 0.8403 0.059 Uiso 1 1 calc R U
C14A C 0.9290(5) 0.1293(4) 0.9142(3) 0.0500(15) Uani 1 1 d . .
H14A H 0.9666 0.0895 0.9013 0.060 Uiso 1 1 calc R U
C15A C 0.8954(5) 0.1288(3) 0.9694(3) 0.0533(16) Uani 1 1 d . .
H15A H 0.9073 0.0876 0.9936 0.064 Uiso 1 1 calc R U
C16A C 0.8448(5) 0.1886(4) 0.9886(3) 0.0523(15) Uani 1 1 d . .
H16A H 0.8229 0.1890 1.0264 0.063 Uiso 1 1 calc R U
C17A C 0.8257(5) 0.2482(3) 0.9531(2) 0.0451(13) Uani 1 1 d . .
H17A H 0.7915 0.2895 0.9668 0.054 Uiso 1 1 calc R U
C1B C 0.6093(3) 0.5032(3) 0.8129(2) 0.0374(11) Uani 1 1 d . .
H1B H 0.5588 0.5033 0.7876 0.045 Uiso 1 1 calc R U
C2B C 0.6442(4) 0.5715(3) 0.8313(2) 0.0347(11) Uani 1 1 d . .
C3B C 0.7214(4) 0.5698(3) 0.8657(2) 0.0299(10) Uani 1 1 d . .
C4B C 0.7638(3) 0.5035(3) 0.8826(2) 0.0317(10) Uani 1 1 d . .
C5B C 0.7219(4) 0.4372(3) 0.8640(2) 0.0328(11) Uani 1 1 d . .
C6B C 0.6447(4) 0.4356(3) 0.8299(2) 0.0341(11) Uani 1 1 d . .
C7B C 0.8471(3) 0.5025(3) 0.9191(2) 0.0379(11) Uani 1 1 d . .
H7B1 H 0.8380 0.4675 0.9504 0.057 Uiso 1 1 calc R U
H7B2 H 0.8580 0.5527 0.9343 0.057 Uiso 1 1 calc R U
H7B3 H 0.9001 0.4868 0.8966 0.057 Uiso 1 1 calc R U
C8B C 0.6021(4) 0.6469(3) 0.8139(2) 0.0388(12) Uani 1 1 d . .
H8B H 0.6171 0.6841 0.8440 0.047 Uiso 1 1 calc R U
C9B C 0.4968(4) 0.6429(4) 0.8086(3) 0.0479(15) Uani 1 1 d . .
H9B1 H 0.4736 0.6921 0.7960 0.058 Uiso 1 1 calc R U
H9B2 H 0.4808 0.6059 0.7791 0.058 Uiso 1 1 calc R U
C10B C 0.4484(4) 0.6213(4) 0.8637(3) 0.0525(16) Uani 1 1 d . .
H10C H 0.4754 0.5745 0.8785 0.063 Uiso 1 1 calc R U
H10D H 0.4584 0.6610 0.8922 0.063 Uiso 1 1 calc R U
C11B C 0.3457(5) 0.6104(4) 0.8548(3) 0.0566(17) Uani 1 1 d . .
H11D H 0.3183 0.6573 0.8418 0.085 Uiso 1 1 calc R U
H11E H 0.3172 0.5954 0.8906 0.085 Uiso 1 1 calc R U
H11F H 0.3356 0.5714 0.8264 0.085 Uiso 1 1 calc R U
C12B C 0.8450(4) 0.7599(3) 0.9088(2) 0.0400(13) Uani 1 1 d . .
C13B C 0.8012(6) 0.7605(4) 0.9599(3) 0.0556(18) Uani 1 1 d . .
H13B H 0.7591 0.7221 0.9693 0.067 Uiso 1 1 calc R U
C14B C 0.8189(7) 0.8181(4) 0.9979(3) 0.071(2) Uani 1 1 d . .
H14B H 0.7895 0.8184 1.0337 0.085 Uiso 1 1 calc R U
C15B C 0.8771(7) 0.8729(4) 0.9845(3) 0.068(2) Uani 1 1 d . .
H15B H 0.8882 0.9119 1.0109 0.081 Uiso 1 1 calc R U
C16B C 0.9209(6) 0.8740(4) 0.9334(3) 0.066(2) Uani 1 1 d . .
H16B H 0.9619 0.9135 0.9245 0.079 Uiso 1 1 calc R U
C17B C 0.9055(6) 0.8181(4) 0.8951(3) 0.0578(18) Uani 1 1 d . .
H17B H 0.9356 0.8186 0.8595 0.069 Uiso 1 1 calc R U
C1C C 0.6146(4) 0.6528(3) 0.7063(3) 0.0432(13) Uani 1 1 d . .
H1C H 0.5595 0.6247 0.7038 0.052 Uiso 1 1 calc R U
C2C C 0.6607(4) 0.6738(3) 0.6568(2) 0.0436(13) Uani 1 1 d . .
C3C C 0.7415(4) 0.7128(3) 0.6613(2) 0.0415(13) Uani 1 1 d . .
C4C C 0.7776(5) 0.7351(3) 0.7129(3) 0.0441(14) Uani 1 1 d . .
C5C C 0.7274(4) 0.7134(3) 0.7614(2) 0.0376(12) Uani 1 1 d . .
C6C C 0.6487(4) 0.6725(3) 0.7588(2) 0.0413(13) Uani 1 1 d . .
C7C C 0.8614(6) 0.7816(4) 0.7179(3) 0.0574(18) Uani 1 1 d . .
H7C1 H 0.8861 0.7915 0.6800 0.086 Uiso 1 1 calc R U
H7C2 H 0.9073 0.7550 0.7404 0.086 Uiso 1 1 calc R U
H7C3 H 0.8462 0.8290 0.7363 0.086 Uiso 1 1 calc R U
C8C C 0.6255(5) 0.6509(4) 0.5985(3) 0.0509(16) Uani 1 1 d . .
H8C H 0.6501 0.6888 0.5714 0.061 Uiso 1 1 calc R U
C9C C 0.5215(5) 0.6546(5) 0.5933(3) 0.067(2) Uani 1 1 d . .
H9C1 H 0.4999 0.7034 0.6078 0.080 Uiso 1 1 calc R U
H9C2 H 0.4940 0.6150 0.6171 0.080 Uiso 1 1 calc R U
C10C C 0.4890(6) 0.6450(6) 0.5326(4) 0.081(3) Uani 1 1 d . .
H10E H 0.5012 0.5932 0.5199 0.097 Uiso 1 1 calc R U
H10F H 0.5229 0.6796 0.5076 0.097 Uiso 1 1 calc R U
C11C C 0.3869(7) 0.6611(8) 0.5291(5) 0.123(5) Uani 1 1 d . .
H11G H 0.3729 0.7062 0.5510 0.184 Uiso 1 1 calc R U
H11H H 0.3526 0.6187 0.5446 0.184 Uiso 1 1 calc R U
H11I H 0.3695 0.6689 0.4895 0.184 Uiso 1 1 calc R U
C12C C 0.8441(4) 0.6802(3) 0.5855(2) 0.0441(13) Uani 1 1 d . .
H12A H 0.8991 0.7050 0.5698 0.053 Uiso 1 1 calc R U
H12B H 0.8649 0.6438 0.6143 0.053 Uiso 1 1 calc R U
C1D C 0.6275(4) 0.5080(4) 0.5946(2) 0.0510(15) Uani 1 1 d . .
H1D H 0.5700 0.5071 0.6134 0.061 Uiso 1 1 calc R U
C2D C 0.6677(5) 0.4420(4) 0.5804(2) 0.0506(16) Uani 1 1 d . .
C3D C 0.7526(5) 0.4432(4) 0.5547(2) 0.0472(15) Uani 1 1 d . .
C4D C 0.7981(4) 0.5083(3) 0.5410(2) 0.0425(12) Uani 1 1 d . .
C5D C 0.7551(4) 0.5761(3) 0.5559(2) 0.0430(13) Uani 1 1 d . .
C6D C 0.6682(4) 0.5781(3) 0.5822(2) 0.0425(13) Uani 1 1 d . .
C7D C 0.8881(4) 0.5090(4) 0.5096(3) 0.0496(14) Uani 1 1 d . .
H7D1 H 0.9009 0.5597 0.4961 0.074 Uiso 1 1 calc R U
H7D2 H 0.8847 0.4749 0.4772 0.074 Uiso 1 1 calc R U
H7D3 H 0.9373 0.4929 0.5350 0.074 Uiso 1 1 calc R U
C8D C 0.6203(6) 0.3669(4) 0.5945(3) 0.063(2) Uani 1 1 d . .
H8D H 0.6391 0.3287 0.5659 0.076 Uiso 1 1 calc R U
C9D C 0.5141(6) 0.3759(6) 0.5927(4) 0.078(3) Uani 1 1 d D .
H9D1 H 0.4976 0.4073 0.6257 0.094 Uiso 1 1 calc R U
H9D2 H 0.5004 0.4060 0.5587 0.094 Uiso 1 1 calc R U
C10D C 0.4501(13) 0.3144(9) 0.5924(9) 0.195(9) Uiso 1 1 d D .
H10G H 0.3878 0.3323 0.6017 0.234 Uiso 1 1 calc R U
H10H H 0.4683 0.2764 0.6206 0.234 Uiso 1 1 calc R U
C11D C 0.4521(13) 0.2798(10) 0.5304(8) 0.163 Uiso 1 1 d . U
H11J H 0.4790 0.3159 0.5041 0.245 Uiso 1 1 calc R U
H11K H 0.3895 0.2680 0.5184 0.245 Uiso 1 1 calc R U
H11L H 0.4890 0.2340 0.5305 0.245 Uiso 1 1 calc R U
C12D C 0.8397(6) 0.3352(3) 0.5809(3) 0.0535(17) Uani 1 1 d . .
H12C H 0.8609 0.3703 0.6105 0.064 Uiso 1 1 calc R U
H12D H 0.8944 0.3107 0.5645 0.064 Uiso 1 1 calc R U
C1X C 0.9761(4) 0.4652(3) 0.7058(3) 0.0472(14) Uani 1 1 d . .
C2X C 0.9110(4) 0.5179(3) 0.7354(3) 0.0445(13) Uani 1 1 d . .
H2X H 0.9131 0.5083 0.7770 0.053 Uiso 1 1 calc R U
C3X C 0.8165(4) 0.5040(4) 0.7142(3) 0.0596(16) Uani 1 1 d . .
H3X1 H 0.7757 0.5437 0.7277 0.089 Uiso 1 1 calc R U
H3X2 H 0.7948 0.4557 0.7283 0.089 Uiso 1 1 calc R U
H3X3 H 0.8168 0.5035 0.6728 0.089 Uiso 1 1 calc R U
O1X O 1.0267(4) 0.4831(3) 0.6678(2) 0.0756(17) Uani 1 1 d . .
O2X O 0.9735(4) 0.3949(3) 0.7212(2) 0.0609(13) Uani 1 1 d . .
O3X O 0.9416(5) 0.5930(2) 0.7243(2) 0.0678(15) Uani 1 1 d . .
H3X H 0.9596 0.6127 0.7545 0.102 Uiso 1 1 calc R U
C1Y C 1.3536(8) 0.5482(7) 0.6971(5) 0.096(3) Uani 1 1 d . .
C2Y C 1.2638(10) 0.5058(7) 0.6968(8) 0.149(5) Uiso 1 1 d D .
H2Y H 1.2638 0.4870 0.7366 0.179 Uiso 1 1 calc R U
C3Y C 1.2705(14) 0.4342(10) 0.6665(9) 0.205(8) Uani 1 1 d D .
H3Y1 H 1.3304 0.4115 0.6739 0.307 Uiso 1 1 calc R U
H3Y2 H 1.2220 0.4005 0.6795 0.307 Uiso 1 1 calc R U
H3Y3 H 1.2636 0.4429 0.6257 0.307 Uiso 1 1 calc R U
O1Y O 1.3357(10) 0.6148(8) 0.6909(5) 0.194(6) Uani 1 1 d . .
O2Y O 1.4276(5) 0.5114(6) 0.6996(4) 0.126(3) Uani 1 1 d . .
O3Y O 1.1940(7) 0.5616(6) 0.7014(5) 0.158(3) Uani 1 1 d D .
H3Y H 1.1499 0.5503 0.6802 0.237 Uiso 1 1 calc R U
HO2X H 0.9235 0.3863 0.7393 0.100 Uiso 1 1 d . U

loop_
_atom_site_aniso_label
_atom_site_aniso_U_11
_atom_site_aniso_U_22
_atom_site_aniso_U_33
_atom_site_aniso_U_23
_atom_site_aniso_U_13
_atom_site_aniso_U_12
P1A 0.0447(8) 0.0317(6) 0.0332(7) 0.0005(5) 0.0050(6) -0.0021(6)
P1B 0.0426(7) 0.0306(6) 0.0357(7) -0.0002(5) 0.0038(6) -0.0020(6)
O1A 0.062(3) 0.0326(19) 0.032(2) -0.0033(15) -0.0012(19) -0.0023(18)
O2A 0.046(2) 0.0277(18) 0.0335(18) 0.0033(14) 0.0008(17) 0.0000(16)
O3A 0.059(3) 0.043(2) 0.045(2) 0.0012(18) 0.011(2) -0.005(2)
O1B 0.042(2) 0.0293(17) 0.0331(18) -0.0030(14) 0.0015(17) -0.0039(15)
O2B 0.054(2) 0.038(2) 0.034(2) -0.0005(16) 0.0000(18) -0.0017(18)
O3B 0.048(2) 0.045(2) 0.050(2) -0.0024(19) 0.012(2) -0.0019(19)
O1C 0.074(3) 0.038(2) 0.036(2) 0.0061(17) 0.005(2) 0.008(2)
O2C 0.052(2) 0.050(2) 0.0312(19) 0.0058(17) -0.0033(18) 0.0031(19)
O1D 0.097(4) 0.045(2) 0.029(2) -0.0055(17) -0.008(2) -0.008(2)
O2D 0.107(4) 0.041(2) 0.037(2) -0.0129(18) 0.010(2) -0.014(3)
C1A 0.054(4) 0.053(3) 0.039(3) -0.001(3) -0.010(3) -0.022(3)
C2A 0.048(3) 0.036(3) 0.036(3) -0.004(2) -0.004(2) -0.013(2)
C3A 0.064(4) 0.034(3) 0.036(3) -0.004(2) -0.005(3) -0.011(3)
C4A 0.073(4) 0.034(3) 0.038(3) -0.007(2) -0.001(3) -0.002(3)
C5A 0.076(5) 0.045(3) 0.035(3) -0.007(3) -0.001(3) -0.023(3)
C6A 0.063(4) 0.046(3) 0.042(3) -0.002(3) -0.011(3) -0.021(3)
C7A 0.095(6) 0.045(3) 0.042(3) -0.007(3) 0.012(4) 0.008(3)
C8A 0.045(3) 0.034(3) 0.039(3) 0.001(2) -0.004(2) -0.010(2)
C9A 0.053(4) 0.059(4) 0.051(4) 0.009(3) -0.007(3) -0.026(3)
C10A 0.048(4) 0.067(4) 0.060(4) 0.003(3) -0.001(3) -0.014(3)
C11A 0.052(4) 0.054(4) 0.081(5) 0.012(4) -0.001(4) -0.011(3)
C12A 0.039(3) 0.035(3) 0.038(3) 0.000(2) 0.001(2) -0.005(2)
C13A 0.055(4) 0.048(3) 0.046(3) -0.004(3) 0.007(3) 0.007(3)
C14A 0.056(4) 0.040(3) 0.054(4) -0.003(3) 0.003(3) 0.010(3)
C15A 0.059(4) 0.035(3) 0.067(4) 0.002(3) -0.005(3) 0.011(3)
C16A 0.066(4) 0.047(3) 0.043(3) 0.000(3) 0.005(3) 0.005(3)
C17A 0.054(3) 0.040(3) 0.040(3) -0.003(2) 0.003(3) 0.007(3)
C1B 0.032(2) 0.046(3) 0.035(3) 0.004(2) -0.0030(19) -0.001(3)
C2B 0.034(3) 0.037(3) 0.034(3) 0.002(2) 0.003(2) 0.002(2)
C3B 0.034(3) 0.028(2) 0.028(2) 0.0004(19) 0.007(2) -0.004(2)
C4B 0.030(2) 0.037(2) 0.028(2) 0.002(2) 0.0034(17) -0.001(2)
C5B 0.040(3) 0.028(2) 0.030(2) 0.003(2) 0.005(2) 0.001(2)
C6B 0.036(3) 0.036(3) 0.031(3) -0.002(2) 0.005(2) -0.007(2)
C7B 0.039(2) 0.042(3) 0.033(2) -0.002(2) -0.004(2) 0.001(2)
C8B 0.039(3) 0.042(3) 0.036(3) 0.002(2) 0.002(2) 0.003(2)
C9B 0.038(3) 0.059(4) 0.047(3) 0.008(3) 0.002(3) 0.010(3)
C10B 0.036(3) 0.073(4) 0.049(4) -0.004(3) 0.008(3) 0.009(3)
C11B 0.046(4) 0.056(4) 0.069(5) -0.003(3) 0.005(3) 0.003(3)
C12B 0.053(4) 0.031(3) 0.036(3) 0.002(2) -0.002(2) -0.008(2)
C13B 0.085(5) 0.046(3) 0.036(3) 0.001(3) 0.005(3) -0.028(3)
C14B 0.132(7) 0.050(4) 0.030(3) -0.003(3) 0.015(4) -0.030(4)
C15B 0.121(7) 0.048(4) 0.034(3) -0.001(3) -0.012(4) -0.020(4)
C16B 0.082(5) 0.056(4) 0.060(4) -0.008(3) 0.010(4) -0.034(4)
C17B 0.079(5) 0.050(4) 0.044(3) -0.005(3) 0.007(3) -0.031(4)
C1C 0.037(3) 0.052(3) 0.040(3) 0.004(3) 0.001(3) 0.013(3)
C2C 0.054(3) 0.044(3) 0.033(3) 0.007(2) -0.001(3) 0.011(3)
C3C 0.057(4) 0.037(3) 0.031(3) 0.006(2) 0.006(3) 0.011(2)
C4C 0.058(4) 0.032(3) 0.042(3) 0.008(2) 0.000(3) 0.009(3)
C5C 0.051(3) 0.033(3) 0.029(3) 0.001(2) 0.000(2) 0.005(2)
C6C 0.043(3) 0.041(3) 0.039(3) 0.004(2) 0.001(2) 0.010(2)
C7C 0.078(5) 0.043(3) 0.051(4) 0.010(3) 0.013(4) -0.011(3)
C8C 0.045(3) 0.075(4) 0.033(3) 0.013(3) -0.003(3) 0.014(3)
C9C 0.040(3) 0.092(6) 0.069(5) 0.006(4) -0.017(3) 0.017(4)
C10C 0.054(4) 0.117(7) 0.072(5) 0.014(5) -0.027(4) 0.018(5)
C11C 0.066(6) 0.199(14) 0.103(8) 0.042(9) -0.037(6) -0.005(8)
C12C 0.048(3) 0.048(3) 0.036(3) 0.007(2) -0.001(2) -0.002(3)
C1D 0.043(3) 0.078(5) 0.032(3) 0.004(3) -0.007(2) -0.005(3)
C2D 0.063(4) 0.062(4) 0.026(3) 0.003(3) -0.015(3) -0.023(3)
C3D 0.059(4) 0.054(3) 0.029(3) -0.006(2) -0.014(3) 0.000(3)
C4D 0.049(3) 0.054(3) 0.025(2) -0.004(2) -0.009(2) 0.001(3)
C5D 0.050(3) 0.048(3) 0.031(3) 0.006(2) -0.012(3) 0.003(3)
C6D 0.041(3) 0.056(3) 0.030(3) 0.003(2) -0.012(2) 0.004(3)
C7D 0.055(3) 0.054(4) 0.040(3) -0.002(3) -0.002(3) -0.001(3)
C8D 0.084(5) 0.071(4) 0.035(3) -0.003(3) -0.012(3) -0.038(4)
C9D 0.071(5) 0.104(7) 0.060(5) 0.002(4) -0.024(4) -0.031(5)
C12D 0.084(5) 0.040(3) 0.036(3) -0.009(2) 0.004(3) -0.002(3)
C1X 0.051(3) 0.044(3) 0.047(3) 0.005(3) 0.011(3) 0.006(3)
C2X 0.052(3) 0.040(3) 0.041(3) -0.003(2) 0.015(3) -0.001(2)
C3X 0.052(3) 0.072(4) 0.055(4) 0.007(4) 0.004(3) 0.011(4)
O1X 0.088(4) 0.061(3) 0.077(4) 0.005(3) 0.052(3) 0.006(3)
O2X 0.074(3) 0.053(3) 0.055(3) 0.009(2) 0.028(3) 0.013(2)
O3X 0.104(4) 0.039(2) 0.060(3) -0.006(2) 0.033(3) -0.016(2)
C1Y 0.077(6) 0.104(8) 0.107(8) -0.021(7) -0.011(6) -0.007(6)
C3Y 0.175 0.26(2) 0.183 -0.101(15) 0.063(13) -0.059(16)
O1Y 0.221(13) 0.213(12) 0.150(9) 0.069(9) 0.028(9) 0.132(12)
O2Y 0.071(4) 0.153 0.154(8) 0.035(7) -0.023(5) -0.013(5)
O3Y 0.118(7) 0.177(9) 0.180 -0.016(8) -0.014(7) -0.025(7)

loop_
_atom_type_symbol
_atom_type_description
_atom_type_scat_dispersion_real
_atom_type_scat_dispersion_imag
_atom_type_scat_source
C C 0.0033 0.0016 'International Tables Vol C Tables 4.2.6.8 and 6.1.1.4'
H H 0.0000 0.0000 'International Tables Vol C Tables 4.2.6.8 and 6.1.1.4'
O O 0.0106 0.0060 'International Tables Vol C Tables 4.2.6.8 and 6.1.1.4'
P P 0.1023 0.0942 'International Tables Vol C Tables 4.2.6.8 and 6.1.1.4'

loop_
_geom_angle_atom_site_label_1
_geom_angle_atom_site_label_2
_geom_angle_atom_site_label_3
_geom_angle
O3A P1A O2A 113.9(2)
O3A P1A O1A 113.0(2)
O2A P1A O1A 106.6(2)
O3A P1A C12A 119.4(3)
O2A P1A C12A 102.9(2)
O1A P1A C12A 99.3(2)
O3B P1B O2B 113.7(2)
O3B P1B O1B 113.9(2)
O2B P1B O1B 107.1(2)
O3B P1B C12B 118.5(3)
O2B P1B C12B 100.6(2)
O1B P1B C12B 101.3(2)
C3A O1A P1A 121.9(3)
C5B O2A P1A 123.1(3)
C3B O1B P1B 124.2(3)
C5C O2B P1B 123.1(3)
C3C O1C C12C 116.5(4)
C5D O2C C12C 117.2(4)
C12D O1D C3D 116.3(4)
C5A O2D C12D 115.9(4)
C6A C1A C2A 123.1(7)
C6A C1A H1A 118.4
C2A C1A H1A 118.4
C1A C2A C3A 115.9(6)
C1A C2A C8A 122.7(6)
C3A C2A C8A 121.3(5)
C4A C3A C2A 125.2(6)
C4A C3A O1A 117.3(6)
C2A C3A O1A 117.4(5)
C3A C4A C5A 114.8(6)
C3A C4A C7A 122.3(6)
C5A C4A C7A 122.9(6)
C6A C5A C4A 123.8(6)
C6A C5A O2D 120.2(6)
C4A C5A O2D 115.9(7)
C1A C6A C5A 117.2(6)
C1A C6A C8D 123.7(7)
C5A C6A C8D 119.1(7)
C4A C7A H7A1 109.5
C4A C7A H7A2 109.5
H7A1 C7A H7A2 109.5
C4A C7A H7A3 109.5
H7A1 C7A H7A3 109.5
H7A2 C7A H7A3 109.5
C6B C8A C9A 112.7(5)
C6B C8A C2A 109.2(5)
C9A C8A C2A 114.8(5)
C6B C8A H8A 106.5
C9A C8A H8A 106.5
C2A C8A H8A 106.5
C10A C9A C8A 114.3(6)
C10A C9A H9A1 108.7
C8A C9A H9A1 108.7
C10A C9A H9A2 108.7
C8A C9A H9A2 108.7
H9A1 C9A H9A2 107.6
C11A C10A C9A 114.0(7)
C11A C10A H10A 108.8
C9A C10A H10A 108.8
C11A C10A H10B 108.8
C9A C10A H10B 108.8
H10A C10A H10B 107.7
C10A C11A H11A 109.5
C10A C11A H11B 109.5
H11A C11A H11B 109.5
C10A C11A H11C 109.5
H11A C11A H11C 109.5
H11B C11A H11C 109.5
C13A C12A C17A 119.6(6)
C13A C12A P1A 118.5(5)
C17A C12A P1A 121.7(5)
C14A C13A C12A 120.2(6)
C14A C13A H13A 119.9
C12A C13A H13A 119.9
C13A C14A C15A 120.1(6)
C13A C14A H14A 119.9
C15A C14A H14A 119.9
C16A C15A C14A 119.5(6)
C16A C15A H15A 120.3
C14A C15A H15A 120.3
C17A C16A C15A 120.5(6)
C17A C16A H16A 119.8
C15A C16A H16A 119.8
C16A C17A C12A 120.0(6)
C16A C17A H17A 120.0
C12A C17A H17A 120.0
C6B C1B C2B 122.9(5)
C6B C1B H1B 118.6
C2B C1B H1B 118.6
C1B C2B C3B 117.4(5)
C1B C2B C8B 122.7(5)
C3B C2B C8B 119.9(5)
C4B C3B C2B 123.0(5)
C4B C3B O1B 117.3(4)
C2B C3B O1B 119.5(4)
C3B C4B C5B 115.7(4)
C3B C4B C7B 122.4(5)
C5B C4B C7B 121.8(5)
C6B C5B C4B 123.6(5)
C6B C5B O2A 119.1(5)
C4B C5B O2A 117.2(5)
C1B C6B C5B 117.2(5)
C1B C6B C8A 121.3(5)
C5B C6B C8A 121.5(5)
C4B C7B H7B1 109.5
C4B C7B H7B2 109.5
H7B1 C7B H7B2 109.5
C4B C7B H7B3 109.5
H7B1 C7B H7B3 109.5
H7B2 C7B H7B3 109.5
C6C C8B C9B 112.6(5)
C6C C8B C2B 108.1(4)
C9B C8B C2B 112.2(5)
C6C C8B H8B 107.9
C9B C8B H8B 107.9
C2B C8B H8B 107.9
C10B C9B C8B 113.7(5)
C10B C9B H9B1 108.8
C8B C9B H9B1 108.8
C10B C9B H9B2 108.8
C8B C9B H9B2 108.8
H9B1 C9B H9B2 107.7
C11B C10B C9B 111.6(6)
C11B C10B H10C 109.3
C9B C10B H10C 109.3
C11B C10B H10D 109.3
C9B C10B H10D 109.3
H10C C10B H10D 108.0
C10B C11B H11D 109.5
C10B C11B H11E 109.5
H11D C11B H11E 109.5
C10B C11B H11F 109.5
H11D C11B H11F 109.5
H11E C11B H11F 109.5
C13B C12B C17B 119.5(6)
C13B C12B P1B 122.7(5)
C17B C12B P1B 117.5(5)
C12B C13B C14B 119.3(6)
C12B C13B H13B 120.3
C14B C13B H13B 120.3
C15B C14B C13B 120.5(6)
C15B C14B H14B 119.7
C13B C14B H14B 119.7
C16B C15B C14B 121.2(6)
C16B C15B H15B 119.4
C14B C15B H15B 119.4
C15B C16B C17B 119.9(6)
C15B C16B H16B 120.1
C17B C16B H16B 120.1
C16B C17B C12B 119.5(6)
C16B C17B H17B 120.2
C12B C17B H17B 120.2
C2C C1C C6C 120.5(6)
C2C C1C H1C 119.7
C6C C1C H1C 119.7
C3C C2C C1C 118.9(5)
C3C C2C C8C 119.7(6)
C1C C2C C8C 121.4(6)
C2C C3C C4C 122.7(5)
C2C C3C O1C 119.5(5)
C4C C3C O1C 117.7(6)
C3C C4C C5C 115.9(6)
C3C C4C C7C 122.9(6)
C5C C4C C7C 121.2(6)
C6C C5C C4C 123.2(5)
C6C C5C O2B 119.8(5)
C4C C5C O2B 116.9(5)
C5C C6C C1C 118.8(6)
C5C C6C C8B 119.6(5)
C1C C6C C8B 121.6(6)
C4C C7C H7C1 109.5
C4C C7C H7C2 109.5
H7C1 C7C H7C2 109.5
C4C C7C H7C3 109.5
H7C1 C7C H7C3 109.5
H7C2 C7C H7C3 109.5
C6D C8C C2C 109.0(5)
C6D C8C C9C 115.6(7)
C2C C8C C9C 113.3(6)
C6D C8C H8C 106.0
C2C C8C H8C 106.0
C9C C8C H8C 106.0
C8C C9C C10C 112.4(7)
C8C C9C H9C1 109.1
C10C C9C H9C1 109.1
C8C C9C H9C2 109.1
C10C C9C H9C2 109.1
H9C1 C9C H9C2 107.8
C9C C10C C11C 109.6(9)
C9C C10C H10E 109.7
C11C C10C H10E 109.7
C9C C10C H10F 109.7
C11C C10C H10F 109.7
H10E C10C H10F 108.2
C10C C11C H11G 109.5
C10C C11C H11H 109.5
H11G C11C H11H 109.5
C10C C11C H11I 109.5
H11G C11C H11I 109.5
H11H C11C H11I 109.5
O2C C12C O1C 112.7(5)
O2C C12C H12A 109.1
O1C C12C H12A 109.1
O2C C12C H12B 109.1
O1C C12C H12B 109.1
H12A C12C H12B 107.8
C2D C1D C6D 122.4(6)
C2D C1D H1D 118.8
C6D C1D H1D 118.8
C1D C2D C3D 118.8(6)
C1D C2D C8D 120.5(7)
C3D C2D C8D 120.7(7)
C2D C3D C4D 123.3(6)
C2D C3D O1D 120.0(6)
C4D C3D O1D 116.6(6)
C3D C4D C5D 117.0(5)
C3D C4D C7D 122.8(6)
C5D C4D C7D 120.1(6)
O2C C5D C4D 118.0(6)
O2C C5D C6D 119.9(5)
C4D C5D C6D 122.0(6)
C5D C6D C1D 116.4(6)
C5D C6D C8C 120.6(6)
C1D C6D C8C 122.9(6)
C4D C7D H7D1 109.5
C4D C7D H7D2 109.5
H7D1 C7D H7D2 109.5
C4D C7D H7D3 109.5
H7D1 C7D H7D3 109.5
H7D2 C7D H7D3 109.5
C9D C8D C6A 113.0(7)
C9D C8D C2D 110.4(8)
C6A C8D C2D 106.6(5)
C9D C8D H8D 108.9
C6A C8D H8D 108.9
C2D C8D H8D 108.9
C10D C9D C8D 124.3(12)
C10D C9D H9D1 106.2
C8D C9D H9D1 106.2
C10D C9D H9D2 106.2
C8D C9D H9D2 106.2
H9D1 C9D H9D2 106.4
C9D C10D C11D 106.9(14)
C9D C10D H10G 110.3
C11D C10D H10G 110.3
C9D C10D H10H 110.3
C11D C10D H10H 110.3
H10G C10D H10H 108.6
C10D C11D H11J 109.5
C10D C11D H11K 109.5
H11J C11D H11K 109.5
C10D C11D H11L 109.5
H11J C11D H11L 109.5
H11K C11D H11L 109.5
O1D C12D O2D 113.1(6)
O1D C12D H12C 109.0
O2D C12D H12C 109.0
O1D C12D H12D 109.0
O2D C12D H12D 109.0
H12C C12D H12D 107.8
O1X C1X O2X 118.6(6)
O1X C1X C2X 124.3(6)
O2X C1X C2X 117.0(5)
O3X C2X C3X 112.4(6)
O3X C2X C1X 107.7(5)
C3X C2X C1X 108.9(5)
O3X C2X H2X 109.3
C3X C2X H2X 109.3
C1X C2X H2X 109.3
C2X C3X H3X1 109.5
C2X C3X H3X2 109.5
H3X1 C3X H3X2 109.5
C2X C3X H3X3 109.5
H3X1 C3X H3X3 109.5
H3X2 C3X H3X3 109.5
C1X O2X HO2X 109.6(5)
C2X O3X H3X 109.5
O1Y C1Y O2Y 133.7(13)
O1Y C1Y C2Y 107.6(12)
O2Y C1Y C2Y 118.5(11)
O3Y C2Y C3Y 133.8(16)
O3Y C2Y C1Y 105.5(10)
C3Y C2Y C1Y 112.4(13)
O3Y C2Y H2Y 99.5
C3Y C2Y H2Y 99.5
C1Y C2Y H2Y 99.5
C2Y C3Y H3Y1 109.5
C2Y C3Y H3Y2 109.5
H3Y1 C3Y H3Y2 109.5
C2Y C3Y H3Y3 109.5
H3Y1 C3Y H3Y3 109.5
H3Y2 C3Y H3Y3 109.5
C2Y O3Y H3Y 109.5

loop_
_geom_bond_atom_site_label_1
_geom_bond_atom_site_label_2
_geom_bond_distance
P1A O3A 1.466(5)
P1A O2A 1.578(4)
P1A O1A 1.605(4)
P1A C12A 1.777(6)
P1B O3B 1.464(5)
P1B O2B 1.587(4)
P1B O1B 1.589(4)
P1B C12B 1.780(6)
O1A C3A 1.423(7)
O2A C5B 1.415(6)
O1B C3B 1.403(6)
O2B C5C 1.412(7)
O1C C3C 1.398(7)
O1C C12C 1.434(8)
O2C C5D 1.376(7)
O2C C12C 1.410(7)
O1D C12D 1.411(8)
O1D C3D 1.408(8)
O2D C5A 1.413(8)
O2D C12D 1.419(9)
C1A C6A 1.367(10)
C1A C2A 1.405(8)
C1A H1A 0.9500
C2A C3A 1.398(9)
C2A C8A 1.520(8)
C3A C4A 1.374(9)
C4A C5A 1.409(9)
C4A C7A 1.520(11)
C5A C6A 1.397(11)
C6A C8D 1.530(9)
C7A H7A1 0.9800
C7A H7A2 0.9800
C7A H7A3 0.9800
C8A C6B 1.515(7)
C8A C9A 1.541(9)
C8A H8A 1.0000
C9A C10A 1.497(10)
C9A H9A1 0.9900
C9A H9A2 0.9900
C10A C11A 1.510(11)
C10A H10A 0.9900
C10A H10B 0.9900
C11A H11A 0.9800
C11A H11B 0.9800
C11A H11C 0.9800
C12A C13A 1.388(8)
C12A C17A 1.385(8)
C13A C14A 1.377(9)
C13A H13A 0.9500
C14A C15A 1.394(10)
C14A H14A 0.9500
C15A C16A 1.377(9)
C15A H15A 0.9500
C16A C17A 1.385(9)
C16A H16A 0.9500
C17A H17A 0.9500
C1B C6B 1.376(8)
C1B C2B 1.394(8)
C1B H1B 0.9500
C2B C3B 1.391(8)
C2B C8B 1.539(8)
C3B C4B 1.398(7)
C4B C5B 1.407(7)
C4B C7B 1.491(7)
C5B C6B 1.385(8)
C7B H7B1 0.9800
C7B H7B2 0.9800
C7B H7B3 0.9800
C8B C6C 1.541(8)
C8B C9B 1.544(9)
C8B H8B 1.0000
C9B C10B 1.531(9)
C9B H9B1 0.9900
C9B H9B2 0.9900
C10B C11B 1.527(9)
C10B H10C 0.9900
C10B H10D 0.9900
C11B H11D 0.9800
C11B H11E 0.9800
C11B H11F 0.9800
C12B C13B 1.366(9)
C12B C17B 1.403(8)
C13B C14B 1.392(9)
C13B H13B 0.9500
C14B C15B 1.337(11)
C14B H14B 0.9500
C15B C16B 1.365(11)
C15B H15B 0.9500
C16B C17B 1.369(9)
C16B H16B 0.9500
C17B H17B 0.9500
C1C C2C 1.402(9)
C1C C6C 1.383(9)
C1C H1C 0.9500
C2C C3C 1.375(9)
C2C C8C 1.526(9)
C3C C4C 1.387(9)
C4C C5C 1.415(8)
C4C C7C 1.485(10)
C5C C6C 1.362(9)
C7C H7C1 0.9800
C7C H7C2 0.9800
C7C H7C3 0.9800
C8C C6D 1.495(9)
C8C C9C 1.525(10)
C8C H8C 1.0000
C9C C10C 1.520(11)
C9C H9C1 0.9900
C9C H9C2 0.9900
C10C C11C 1.521(13)
C10C H10E 0.9900
C10C H10F 0.9900
C11C H11G 0.9800
C11C H11H 0.9800
C11C H11I 0.9800
C12C H12A 0.9900
C12C H12B 0.9900
C1D C2D 1.362(10)
C1D C6D 1.420(9)
C1D H1D 0.9500
C2D C3D 1.381(10)
C2D C8D 1.548(9)
C3D C4D 1.380(9)
C4D C5D 1.412(9)
C4D C7D 1.509(8)
C5D C6D 1.414(9)
C7D H7D1 0.9800
C7D H7D2 0.9800
C7D H7D3 0.9800
C8D C9D 1.560(13)
C8D H8D 1.0000
C9D C10D 1.443(4)
C9D H9D1 0.9900
C9D H9D2 0.9900
C10D C11D 1.59(2)
C10D H10G 0.9900
C10D H10H 0.9900
C11D H11J 0.9800
C11D H11K 0.9800
C11D H11L 0.9800
C12D H12C 0.9900
C12D H12D 0.9900
C1X O1X 1.208(8)
C1X O2X 1.309(7)
C1X C2X 1.510(8)
C2X O3X 1.441(7)
C2X C3X 1.489(9)
C2X H2X 1.0000
C3X H3X1 0.9800
C3X H3X2 0.9800
C3X H3X3 0.9800
O2X HO2X 0.860(5)
O3X H3X 0.8400
C1Y O1Y 1.229(15)
C1Y O2Y 1.267(14)
C1Y C2Y 1.515(19)
C2Y O3Y 1.430(4)
C2Y C3Y 1.473(4)
C2Y H2Y 1.0000
C3Y H3Y1 0.9800
C3Y H3Y2 0.9800
C3Y H3Y3 0.9800
O3Y H3Y 0.8400
